data_4115758
loop_
_publ_author_name
'Jun Harada'
'Keiichiro Ogawa'

_publ_section_title
;
 Invisible but Common Motion in Organic Crystals: A Pedal Motion in
 Stilbenes and Azobenzenes
;
_journal_name_full 'Journal of the American Chemical Society'
_journal_page_first 10884
_journal_page_last 10888
_journal_paper_doi 10.1021/ja011197d
_journal_volume 123
_journal_year 2001
_chemical_formula_sum 'C16 H18 N2'
_chemical_formula_weight 238.32
_chemical_melting_point 433
_chemical_name_systematic
;
(E)-3,3',4,4'-tetramethylazobenzene
;
_space_group_IT_number 2
_symmetry_cell_setting triclinic
_symmetry_space_group_name_Hall '-P 1'
_symmetry_space_group_name_H-M 'P -1'
_atom_sites_solution_hydrogens difmap
_atom_sites_solution_primary direct
_audit_creation_method SHELXL-97
_cell_angle_alpha 67.39(3)
_cell_angle_beta 73.82(3)
_cell_angle_gamma 79.93(3)
_cell_formula_units_Z 1
_cell_length_a 6.810(10)
_cell_length_b 7.207(11)
_cell_length_c 7.793(12)
_cell_measurement_reflns_used 1713
_cell_measurement_temperature 373
_cell_measurement_theta_max 27.4
_cell_measurement_theta_min 2.9
_cell_volume 338.1(9)
_computing_cell_refinement 'SAINT (Bruker, 1998)'
_computing_data_collection 'SMART (Bruker, 1998)'
_computing_data_reduction SAINT
_computing_molecular_graphics 'SHELXTL (Sheldrick, 1997)'
_computing_publication_material SHELXTL
_computing_structure_refinement 'SHELXL-97 (Sheldrick, 1997)'
_computing_structure_solution 'SHELXS-97 (Sheldrick, 1990)'
_diffrn_ambient_temperature 373
_diffrn_detector_area_resol_mean 8.192
_diffrn_measured_fraction_theta_full 0.996
_diffrn_measured_fraction_theta_max 0.996
_diffrn_measurement_device_type 'Bruker SMART 1000 CCD diffractometer'
_diffrn_measurement_method \w_scan
_diffrn_radiation_monochromator graphite
_diffrn_radiation_source 'fine-focus sealed tube'
_diffrn_radiation_type MoK\a
_diffrn_radiation_wavelength 0.71073
_diffrn_reflns_av_R_equivalents 0.0107
_diffrn_reflns_av_sigmaI/netI 0.0134
_diffrn_reflns_limit_h_max 8
_diffrn_reflns_limit_h_min -8
_diffrn_reflns_limit_k_max 9
_diffrn_reflns_limit_k_min -9
_diffrn_reflns_limit_l_max 10
_diffrn_reflns_limit_l_min -10
_diffrn_reflns_number 4328
_diffrn_reflns_theta_full 27.52
_diffrn_reflns_theta_max 27.52
_diffrn_reflns_theta_min 2.91
_diffrn_standards_decay_% 4
_exptl_absorpt_coefficient_mu 0.069
_exptl_absorpt_correction_T_max 0.9945
_exptl_absorpt_correction_T_min 0.9596
_exptl_absorpt_correction_type multi-scan
_exptl_absorpt_process_details 'SADABS (Sheldrick, 1996)'
_exptl_crystal_colour red
_exptl_crystal_density_diffrn 1.170
_exptl_crystal_description plate
_exptl_crystal_F_000 128
_exptl_crystal_size_max 0.60
_exptl_crystal_size_mid 0.60
_exptl_crystal_size_min 0.08
_refine_diff_density_max 0.180
_refine_diff_density_min -0.227
_refine_diff_density_rms 0.050
_refine_ls_extinction_method none
_refine_ls_goodness_of_fit_ref 1.068
_refine_ls_hydrogen_treatment refall
_refine_ls_matrix_type full
_refine_ls_number_parameters 118
_refine_ls_number_reflns 1554
_refine_ls_number_restraints 0
_refine_ls_restrained_S_all 1.068
_refine_ls_R_factor_all 0.0759
_refine_ls_R_factor_gt 0.0560
_refine_ls_shift/su_max 0.000
_refine_ls_shift/su_mean 0.000
_refine_ls_structure_factor_coef Fsqd
_refine_ls_weighting_details 'calc w=1/[\s^2^(Fo^2^)+(0.1062P)^2^+0.0274P] where P=(Fo^2^+2Fc^2^)/3'
_refine_ls_weighting_scheme calc
_refine_ls_wR_factor_gt 0.1654
_refine_ls_wR_factor_ref 0.1837
_reflns_number_gt 1059
_reflns_number_total 1554
_reflns_threshold_expression >2sigma(I)
_cod_data_source_file ja011197d_6.cif
_cod_data_source_block 34me373k
_cod_database_code 4115758

loop_
_symmetry_equiv_pos_as_xyz
'x, y, z'
'-x, -y, -z'

loop_
_atom_site_label
_atom_site_type_symbol
_atom_site_fract_x
_atom_site_fract_y
_atom_site_fract_z
_atom_site_U_iso_or_equiv
_atom_site_adp_type
_atom_site_occupancy
_atom_site_symmetry_multiplicity
_atom_site_calc_flag
N1 N 1.41807(19) 0.52393(19) 0.54854(19) 0.0559(4) Uani 1 1 d
C1 C 1.2662(2) 0.3822(2) 0.6144(2) 0.0497(4) Uani 1 1 d
C2 C 1.0831(2) 0.4291(2) 0.7265(2) 0.0530(4) Uani 1 1 d
C3 C 0.9231(2) 0.3054(2) 0.7988(2) 0.0519(4) Uani 1 1 d
C4 C 0.9471(2) 0.1286(2) 0.7579(2) 0.0521(4) Uani 1 1 d
C5 C 1.1323(3) 0.0829(2) 0.6451(3) 0.0577(5) Uani 1 1 d
C6 C 1.2916(2) 0.2067(2) 0.5724(2) 0.0571(4) Uani 1 1 d
C7 C 0.7256(3) 0.3645(4) 0.9196(4) 0.0751(6) Uani 1 1 d
C8 C 0.7771(3) -0.0097(3) 0.8317(3) 0.0701(6) Uani 1 1 d
H2 H 1.069(3) 0.555(4) 0.753(3) 0.083(6) Uiso 1 1 d
H5 H 1.152(3) -0.035(3) 0.610(3) 0.083(6) Uiso 1 1 d
H6 H 1.425(3) 0.169(3) 0.494(3) 0.064(5) Uiso 1 1 d
H71 H 0.694(4) 0.265(4) 1.041(5) 0.121(9) Uiso 1 1 d
H72 H 0.606(5) 0.374(4) 0.872(4) 0.123(9) Uiso 1 1 d
H73 H 0.743(5) 0.487(5) 0.931(4) 0.126(10) Uiso 1 1 d
H81 H 0.828(5) -0.124(6) 0.791(5) 0.162(13) Uiso 1 1 d
H82 H 0.647(4) 0.064(3) 0.791(3) 0.093(7) Uiso 1 1 d
H83 H 0.733(4) -0.063(4) 0.979(4) 0.104(7) Uiso 1 1 d

loop_
_atom_site_aniso_label
_atom_site_aniso_U_11
_atom_site_aniso_U_22
_atom_site_aniso_U_33
_atom_site_aniso_U_23
_atom_site_aniso_U_13
_atom_site_aniso_U_12
N1 0.0469(7) 0.0541(8) 0.0630(8) -0.0189(6) -0.0074(6) -0.0081(6)
C1 0.0454(8) 0.0456(8) 0.0547(8) -0.0116(6) -0.0130(6) -0.0073(6)
C2 0.0484(8) 0.0505(8) 0.0597(9) -0.0202(7) -0.0106(7) -0.0047(6)
C3 0.0436(8) 0.0571(8) 0.0498(8) -0.0140(6) -0.0099(6) -0.0039(6)
C4 0.0466(8) 0.0531(8) 0.0527(8) -0.0112(6) -0.0122(6) -0.0103(6)
C5 0.0532(9) 0.0505(8) 0.0694(10) -0.0237(7) -0.0087(7) -0.0075(7)
C6 0.0430(8) 0.0580(9) 0.0663(10) -0.0234(7) -0.0037(7) -0.0050(6)
C7 0.0554(11) 0.0867(14) 0.0779(13) -0.0347(11) 0.0011(9) -0.0064(9)
C8 0.0569(10) 0.0727(12) 0.0763(13) -0.0183(10) -0.0087(9) -0.0245(9)

loop_
_atom_type_symbol
_atom_type_description
_atom_type_scat_dispersion_real
_atom_type_scat_dispersion_imag
_atom_type_scat_source
C C 0.0033 0.0016 'International Tables Vol C Tables 4.2.6.8 and 6.1.1.4'
H H 0.0000 0.0000 'International Tables Vol C Tables 4.2.6.8 and 6.1.1.4'
N N 0.0061 0.0033 'International Tables Vol C Tables 4.2.6.8 and 6.1.1.4'

loop_
_geom_angle_atom_site_label_1
_geom_angle_atom_site_label_2
_geom_angle_atom_site_label_3
_geom_angle
_geom_angle_site_symmetry_1
N1 N1 C1 114.02(19) 2_866
C2 C1 C6 119.69(14) .
C2 C1 N1 115.45(17) .
C6 C1 N1 124.86(16) .
C1 C2 C3 121.37(17) .
C1 C2 H2 118.0(12) .
C3 C2 H2 120.6(12) .
C2 C3 C4 119.40(15) .
C2 C3 C7 119.18(18) .
C4 C3 C7 121.42(16) .
C5 C4 C3 118.70(15) .
C5 C4 C8 119.92(18) .
C3 C4 C8 121.37(17) .
C6 C5 C4 121.88(18) .
C6 C5 H5 117.2(12) .
C4 C5 H5 120.9(12) .
C5 C6 C1 118.96(16) .
C5 C6 H6 120.5(10) .
C1 C6 H6 120.5(10) .
C3 C7 H71 111.3(17) .
C3 C7 H72 113.8(17) .
H71 C7 H72 102(2) .
C3 C7 H73 107.7(19) .
H71 C7 H73 109(2) .
H72 C7 H73 112(3) .
C4 C8 H81 108(2) .
C4 C8 H82 111.6(12) .
H81 C8 H82 114(2) .
C4 C8 H83 112.1(13) .
H81 C8 H83 108(2) .
H82 C8 H83 103.5(19) .

loop_
_geom_bond_atom_site_label_1
_geom_bond_atom_site_label_2
_geom_bond_distance
_geom_bond_site_symmetry_2
N1 N1 1.238(3) 2_866
N1 C1 1.430(2) .
C1 C2 1.380(3) .
C1 C6 1.396(3) .
C2 C3 1.382(3) .
C2 H2 0.99(2) .
C3 C4 1.401(3) .
C3 C7 1.510(3) .
C4 C5 1.389(3) .
C4 C8 1.502(3) .
C5 C6 1.379(3) .
C5 H5 0.97(2) .
C6 H6 1.003(19) .
C7 H71 0.93(3) .
C7 H72 0.96(3) .
C7 H73 0.95(3) .
C8 H81 0.97(4) .
C8 H82 1.01(2) .
C8 H83 1.03(3) .

loop_
_geom_torsion_atom_site_label_1
_geom_torsion_atom_site_label_2
_geom_torsion_atom_site_label_3
_geom_torsion_atom_site_label_4
_geom_torsion
_geom_torsion_site_symmetry_1
N1 N1 C1 C2 178.70(15) 2_866
N1 N1 C1 C6 -1.7(3) 2_866
C6 C1 C2 C3 0.1(2) .
N1 C1 C2 C3 179.70(12) .
C1 C2 C3 C4 0.1(2) .
C1 C2 C3 C7 -179.65(16) .
C2 C3 C4 C5 0.0(2) .
C7 C3 C4 C5 179.73(17) .
C2 C3 C4 C8 -179.48(15) .
C7 C3 C4 C8 0.3(2) .
C3 C4 C5 C6 -0.3(3) .
C8 C4 C5 C6 179.22(15) .
C4 C5 C6 C1 0.4(3) .
C2 C1 C6 C5 -0.3(2) .
N1 C1 C6 C5 -179.93(14) .
